data_7128090
loop_
_publ_author_name
'Woi\'nska, Magdalena'
'Chodkiewicz, Micha\/l L'
'Wo\'zniak, Krzysztof'

_publ_section_title
;
 Towards accurate and precise positions of hydrogen atoms bonded to heavy
 metal atoms.
;
_journal_issue 30
_journal_name_full 'Chemical communications (Cambridge, England)'
_journal_page_first 3652
_journal_page_last 3655
_journal_paper_doi 10.1039/d0cc07661a
_journal_volume 57
_journal_year 2021
_chemical_formula_moiety 'C24 H47 B Cl O2 P2 Rh'
_chemical_formula_sum 'C24 H47 B Cl O2 P2 Rh'
_chemical_formula_weight 578.77
_space_group_crystal_system monoclinic
_space_group_IT_number 14
_space_group_name_Hall '-P 2ybc'
_space_group_name_H-M_alt 'P 1 21/c 1'
_symmetry_Int_Tables_number 14
_audit_block_doi 10.5517/ccdc.csd.cc27glfr
_audit_creation_date 2020-07-25
_audit_creation_method
;
Olex2 1.2
(compiled 2018.05.29 svn.r3508 for OlexSys, GUI svn.r5506)
;
_audit_update_record
;
2021-03-10 deposited with the CCDC.	2021-03-17 downloaded from the CCDC.
;
_cell_angle_alpha 90
_cell_angle_beta 102.28(4)
_cell_angle_gamma 90
_cell_formula_units_Z 4
_cell_length_a 11.228(3)
_cell_length_b 11.101(3)
_cell_length_c 23.414(7)
_cell_measurement_reflns_used 925
_cell_measurement_temperature 120(2)
_cell_measurement_theta_max 24.6
_cell_measurement_theta_min 12.0
_cell_volume 2851.6(14)
_computing_data_collection 'Bruker SMART'
_computing_data_reduction 'Bruker SHELXTL'
_computing_molecular_graphics 'Olex2 (Dolomanov et al., 2009)'
_computing_publication_material 'Olex2 (Dolomanov et al., 2009)'
_computing_structure_refinement 'olex2.refine (Bourhis et al., 2015)'
_computing_structure_solution 'SHELXS-97 (Sheldrick, 1990)'
_diffrn_ambient_temperature 120(2)
_diffrn_measured_fraction_theta_full 0.9979
_diffrn_measured_fraction_theta_max 0.9979
_diffrn_measurement_device_type 'SMART 1K CCD area detector'
_diffrn_measurement_method '\w scans'
_diffrn_radiation_monochromator graphite
_diffrn_radiation_source 'fine-focus sealed tube'
_diffrn_radiation_type 'Mo K\a'
_diffrn_radiation_wavelength 0.71073
_diffrn_reflns_av_R_equivalents 0.0293
_diffrn_reflns_av_unetI/netI 0.0178
_diffrn_reflns_limit_h_max 15
_diffrn_reflns_limit_h_min -15
_diffrn_reflns_limit_k_max 15
_diffrn_reflns_limit_k_min -15
_diffrn_reflns_limit_l_max 31
_diffrn_reflns_limit_l_min -31
_diffrn_reflns_number 33082
_diffrn_reflns_theta_full 29.0620
_diffrn_reflns_theta_max 29.06
_diffrn_reflns_theta_min 1.78
_exptl_absorpt_coefficient_mu 0.823
_exptl_absorpt_correction_T_max 0.8192
_exptl_absorpt_correction_T_min 0.6274
_exptl_absorpt_correction_type multi-scan
_exptl_absorpt_process_details 'SADABS (G.M.Sheldrick,1998); R(int)=0.059 before correction'
_exptl_crystal_colour colourless
_exptl_crystal_density_diffrn 1.348
_exptl_crystal_density_meas ?
_exptl_crystal_density_method 'not measured'
_exptl_crystal_description fragment
_exptl_crystal_F_000 1216
_exptl_crystal_size_max 0.6
_exptl_crystal_size_mid 0.4
_exptl_crystal_size_min 0.2
_refine_diff_density_max 0.4183
_refine_diff_density_min -0.7581
_refine_diff_density_rms 0.0854
_refine_ls_d_res_high 0.7316
_refine_ls_d_res_low 11.4391
_refine_ls_goodness_of_fit_ref 1.7281
_refine_ls_hydrogen_treatment refall
_refine_ls_matrix_type full
_refine_ls_number_constraints 0
_refine_ls_number_parameters 703
_refine_ls_number_reflns 7624
_refine_ls_number_restraints 0
_refine_ls_restrained_S_all 1.7281
_refine_ls_R_factor_all 0.0251
_refine_ls_R_factor_gt 0.0215
_refine_ls_shift/su_max 0.0005
_refine_ls_shift/su_mean 0.0000
_refine_ls_structure_factor_coef Fsqd
_refine_ls_weighting_details 'w=1/[\s^2^(Fo^2^)+(0.0000P)^2^] where P=(Fo^2^+2Fc^2^)/3'
_refine_ls_weighting_scheme calc
_refine_ls_wR_factor_gt 0.0281
_refine_ls_wR_factor_ref 0.0286
_reflns_Friedel_coverage 0.0
_reflns_limit_h_max 14
_reflns_limit_h_min -15
_reflns_limit_k_max 15
_reflns_limit_k_min 0
_reflns_limit_l_max 31
_reflns_limit_l_min 0
_reflns_number_gt 7021
_reflns_number_total 7624
_reflns_threshold_expression I>=2u(I)
_cod_data_source_file d0cc07661a2.cif
_cod_data_source_block SITKUB_anisotropic_cc-pVTZ-DK
_cod_depositor_comments
;
The following automatic conversions were performed:

data item '_exptl_crystal_density_meas' value 'not measured' was
changed to '?' -- the value is perceived as not measured.

Automatic conversion script
Id: cif_fix_values 7556 2019-12-06 15:28:31Z antanas 

 Adding full bibliography for 7128081--7128095.cif.
;
_cod_database_code 7128090
_olex2_submission_special_instructions 'No special instructions were received'

loop_
_space_group_symop_id
_space_group_symop_operation_xyz
1 x,y,z
2 -x,y+1/2,-z+1/2
3 -x,-y,-z
4 x,-y-1/2,z-1/2

loop_
_atom_site_label
_atom_site_type_symbol
_atom_site_fract_x
_atom_site_fract_y
_atom_site_fract_z
_atom_site_U_iso_or_equiv
_atom_site_adp_type
_atom_site_occupancy
_atom_site_refinement_flags_posn
Rh Rh 0.311323(7) 0.814888(7) 0.861854(3) 0.01568(2) Uani 1.000000 .
H H 0.3443(12) 0.7892(12) 0.9231(6) 0.041(4) Uani 1.000000 .
Cl Cl 0.32709(2) 0.93355(3) 0.777006(12) 0.02711(6) Uani 1.000000 .
B B 0.21261(10) 0.68043(11) 0.88084(5) 0.0188(2) Uani 1.000000 .
P1 P 0.17689(2) 0.96111(2) 0.882950(12) 0.01876(5) Uani 1.000000 .
P2 P 0.46547(2) 0.68315(2) 0.848420(11) 0.01762(5) Uani 1.000000 .
O1 O 0.10452(6) 0.64526(6) 0.84072(3) 0.02061(15) Uani 1.000000 .
O2 O 0.22711(6) 0.60336(7) 0.93008(3) 0.02315(16) Uani 1.000000 .
C1 C 0.05460(9) 0.55190(9) 0.86615(4) 0.0197(2) Uani 1.000000 .
C2 C 0.12864(9) 0.52618(9) 0.92020(5) 0.0224(2) Uani 1.000000 .
C3 C 0.09922(11) 0.43752(11) 0.95626(6) 0.0320(3) Uani 1.000000 .
H3 H 0.1570(15) 0.4185(13) 0.9992(6) 0.058(5) Uani 1.000000 .
C4 C -0.00956(11) 0.37440(11) 0.93522(6) 0.0336(3) Uani 1.000000 .
H4 H -0.0344(15) 0.3060(14) 0.9625(6) 0.064(5) Uani 1.000000 .
C5 C -0.08360(11) 0.40019(10) 0.88096(5) 0.0279(2) Uani 1.000000 .
H5 H -0.1660(12) 0.3502(12) 0.8674(6) 0.048(4) Uani 1.000000 .
C6 C -0.05310(10) 0.49076(10) 0.84513(5) 0.0234(2) Uani 1.000000 .
H6 H -0.1103(12) 0.5095(13) 0.8024(6) 0.047(4) Uani 1.000000 .
C7 C 0.09982(10) 0.93778(10) 0.94523(5) 0.0237(2) Uani 1.000000 .
H7 H 0.0571(12) 1.0262(12) 0.9500(6) 0.044(4) Uani 1.000000 .
C8 C 0.00054(11) 0.84079(12) 0.93446(5) 0.0281(2) Uani 1.000000 .
H8A H 0.0366(14) 0.7536(14) 0.9324(8) 0.073(6) Uani 1.000000 .
H8B H -0.0689(14) 0.8572(15) 0.8927(6) 0.057(5) Uani 1.000000 .
H8C H -0.0450(13) 0.8392(15) 0.9712(6) 0.058(5) Uani 1.000000 .
C9 C 0.19134(13) 0.91176(14) 1.00217(5) 0.0328(3) Uani 1.000000 .
H9A H 0.1449(13) 0.9058(16) 1.0388(6) 0.060(5) Uani 1.000000 .
H9B H 0.2589(14) 0.9804(15) 1.0140(6) 0.059(5) Uani 1.000000 .
H9C H 0.2389(14) 0.8299(15) 1.0000(6) 0.056(4) Uani 1.000000 .
C10 C 0.05438(10) 1.00352(10) 0.81984(5) 0.0234(2) Uani 1.000000 .
H10 H 0.1064(11) 1.0523(12) 0.7918(5) 0.037(4) Uani 1.000000 .
C11 C -0.04344(13) 1.08686(14) 0.83513(7) 0.0345(3) Uani 1.000000 .
H11A H -0.0958(15) 1.1266(14) 0.7951(6) 0.058(5) Uani 1.000000 .
H11B H -0.0041(15) 1.1592(15) 0.8638(8) 0.070(5) Uani 1.000000 .
H11C H -0.1061(14) 1.0367(13) 0.8562(7) 0.059(5) Uani 1.000000 .
C12 C -0.00180(11) 0.89408(11) 0.78408(5) 0.0252(2) Uani 1.000000 .
H12A H -0.0455(14) 0.8356(14) 0.8093(6) 0.057(4) Uani 1.000000 .
H12B H 0.0678(12) 0.8416(13) 0.7709(5) 0.042(4) Uani 1.000000 .
H12C H -0.0680(13) 0.9208(12) 0.7456(6) 0.045(4) Uani 1.000000 .
C13 C 0.25928(11) 1.10600(10) 0.90622(6) 0.0297(3) Uani 1.000000 .
H13 H 0.2181(13) 1.1455(12) 0.9401(6) 0.048(4) Uani 1.000000 .
C14 C 0.25075(16) 1.20154(14) 0.85834(8) 0.0442(3) Uani 1.000000 .
H14A H 0.3029(17) 1.2776(14) 0.8768(8) 0.089(7) Uani 1.000000 .
H14B H 0.1594(16) 1.2313(14) 0.8392(8) 0.078(6) Uani 1.000000 .
H14C H 0.2882(15) 1.1673(14) 0.8220(7) 0.061(5) Uani 1.000000 .
C15 C 0.39388(13) 1.08196(15) 0.93298(8) 0.0426(3) Uani 1.000000 .
H15A H 0.4433(14) 1.0562(16) 0.8998(8) 0.068(5) Uani 1.000000 .
H15B H 0.4084(15) 1.0107(15) 0.9656(7) 0.065(5) Uani 1.000000 .
H15C H 0.4379(15) 1.1642(15) 0.9517(8) 0.088(7) Uani 1.000000 .
C16 C 0.43391(10) 0.58549(10) 0.78284(5) 0.0246(2) Uani 1.000000 .
H16 H 0.5149(12) 0.5311(12) 0.7835(6) 0.041(4) Uani 1.000000 .
C17 C 0.32939(13) 0.49914(13) 0.78532(7) 0.0363(3) Uani 1.000000 .
H17A H 0.2445(14) 0.5470(16) 0.7829(8) 0.077(6) Uani 1.000000 .
H17B H 0.3434(17) 0.4443(16) 0.8230(7) 0.074(6) Uani 1.000000 .
H17C H 0.3085(14) 0.4407(14) 0.7459(6) 0.061(5) Uani 1.000000 .
C18 C 0.40726(15) 0.65674(15) 0.72552(6) 0.0374(3) Uani 1.000000 .
H18A H 0.3897(15) 0.5943(14) 0.6892(6) 0.065(5) Uani 1.000000 .
H18B H 0.4810(17) 0.7151(16) 0.7213(6) 0.075(6) Uani 1.000000 .
H18C H 0.3264(15) 0.7100(15) 0.7227(6) 0.061(5) Uani 1.000000 .
C19 C 0.51430(11) 0.57311(11) 0.90877(5) 0.0270(2) Uani 1.000000 .
H19 H 0.4308(14) 0.5320(14) 0.9103(6) 0.060(5) Uani 1.000000 .
C20 C 0.56334(16) 0.63481(15) 0.96752(6) 0.0400(3) Uani 1.000000 .
H20A H 0.5798(15) 0.5701(16) 1.0031(6) 0.075(6) Uani 1.000000 .
H20B H 0.4995(16) 0.7046(16) 0.9773(6) 0.077(6) Uani 1.000000 .
H20C H 0.6509(19) 0.6719(18) 0.9661(7) 0.088(6) Uani 1.000000 .
C21 C 0.60076(17) 0.47300(16) 0.89881(8) 0.0463(4) Uani 1.000000 .
H21A H 0.6882(17) 0.5080(17) 0.8959(9) 0.092(8) Uani 1.000000 .
H21B H 0.5668(19) 0.4264(18) 0.8598(9) 0.088(7) Uani 1.000000 .
H21C H 0.6167(16) 0.4105(14) 0.9357(7) 0.070(6) Uani 1.000000 .
C22 C 0.59703(9) 0.77485(10) 0.83778(5) 0.0220(2) Uani 1.000000 .
H22 H 0.5552(11) 0.8270(13) 0.7986(5) 0.041(4) Uani 1.000000 .
C23 C 0.63908(12) 0.86709(12) 0.88636(6) 0.0310(3) Uani 1.000000 .
H23A H 0.6943(15) 0.8275(15) 0.9249(7) 0.065(5) Uani 1.000000 .
H23B H 0.5639(15) 0.9107(16) 0.8970(8) 0.089(7) Uani 1.000000 .
H23C H 0.6961(14) 0.9339(14) 0.8727(7) 0.064(5) Uani 1.000000 .
C24 C 0.70607(11) 0.70578(13) 0.82474(7) 0.0326(3) Uani 1.000000 .
H24A H 0.7685(13) 0.7703(13) 0.8092(7) 0.055(5) Uani 1.000000 .
H24B H 0.6792(14) 0.6396(16) 0.7918(8) 0.075(6) Uani 1.000000 .
H24C H 0.7576(14) 0.6629(16) 0.8631(7) 0.065(5) Uani 1.000000 .

loop_
_atom_site_aniso_label
_atom_site_aniso_U_11
_atom_site_aniso_U_22
_atom_site_aniso_U_33
_atom_site_aniso_U_12
_atom_site_aniso_U_13
_atom_site_aniso_U_23
Rh 0.01323(4) 0.01670(4) 0.01737(4) 0.00033(3) 0.00385(3) 0.00053(3)
H 0.032(9) 0.033(9) 0.060(10) -0.001(7) 0.013(8) -0.006(7)
Cl 0.02275(12) 0.03095(14) 0.02994(14) 0.00468(11) 0.01078(11) 0.01217(11)
B 0.0158(5) 0.0201(6) 0.0210(5) -0.0002(5) 0.0053(4) 0.0009(5)
P1 0.01682(12) 0.01838(13) 0.02138(13) 0.00186(10) 0.00471(10) -0.00081(10)
P2 0.01412(11) 0.01870(13) 0.02042(12) 0.00064(10) 0.00450(10) -0.00032(10)
O1 0.0185(3) 0.0233(4) 0.0197(4) -0.0018(3) 0.0033(3) 0.0017(3)
O2 0.0200(4) 0.0253(4) 0.0227(4) -0.0021(3) 0.0015(3) 0.0053(3)
C1 0.0179(5) 0.0197(5) 0.0223(5) -0.0007(4) 0.0057(4) -0.0014(4)
C2 0.0211(5) 0.0218(5) 0.0245(5) -0.0007(4) 0.0050(4) 0.0045(4)
C3 0.0308(6) 0.0303(6) 0.0341(7) -0.0046(5) 0.0050(5) 0.0121(5)
H3 0.067(12) 0.053(11) 0.051(11) 0.005(9) 0.011(9) 0.031(9)
C4 0.0314(6) 0.0274(6) 0.0427(7) -0.0066(5) 0.0095(6) 0.0097(5)
H4 0.090(13) 0.044(10) 0.067(11) -0.020(10) 0.039(9) 0.014(9)
C5 0.0230(6) 0.0233(6) 0.0389(7) -0.0046(5) 0.0100(5) -0.0023(5)
H5 0.021(8) 0.038(9) 0.086(12) -0.010(7) 0.016(8) 0.011(8)
C6 0.0192(5) 0.0232(5) 0.0283(6) -0.0020(4) 0.0063(5) -0.0031(5)
H6 0.020(8) 0.067(12) 0.048(10) 0.010(8) -0.002(7) 0.002(8)
C7 0.0232(5) 0.0262(6) 0.0228(5) 0.0029(5) 0.0073(4) -0.0035(4)
H7 0.041(9) 0.042(10) 0.054(10) 0.020(7) 0.020(8) -0.007(7)
C8 0.0268(6) 0.0325(7) 0.0276(6) 0.0003(5) 0.0119(5) -0.0011(5)
H8A 0.059(12) 0.045(12) 0.130(17) 0.005(9) 0.053(11) -0.028(10)
H8B 0.045(10) 0.102(15) 0.020(8) -0.023(10) 0.002(7) 0.021(8)
H8C 0.040(10) 0.093(14) 0.049(10) 0.000(9) 0.025(8) -0.013(9)
C9 0.0329(7) 0.0429(8) 0.0223(6) 0.0033(6) 0.0050(5) -0.0049(6)
H9A 0.053(10) 0.112(15) 0.019(9) 0.003(10) 0.017(8) -0.002(8)
H9B 0.054(11) 0.073(13) 0.048(11) -0.023(10) 0.008(8) -0.014(9)
H9C 0.056(11) 0.061(12) 0.051(10) 0.012(10) 0.009(8) -0.009(9)
C10 0.0207(5) 0.0247(6) 0.0250(5) 0.0055(4) 0.0050(4) 0.0037(4)
H10 0.027(8) 0.052(10) 0.033(8) -0.007(7) 0.010(7) 0.011(7)
C11 0.0294(7) 0.0349(8) 0.0387(8) 0.0147(6) 0.0061(6) 0.0011(6)
H11A 0.070(12) 0.070(12) 0.030(9) 0.015(9) -0.000(9) 0.005(8)
H11B 0.058(12) 0.048(12) 0.098(15) 0.018(10) 0.001(10) -0.017(10)
H11C 0.049(10) 0.052(11) 0.091(13) 0.019(9) 0.049(10) 0.030(9)
C12 0.0202(6) 0.0312(6) 0.0232(6) 0.0010(5) 0.0023(5) 0.0027(5)
H12A 0.078(12) 0.052(11) 0.047(10) 0.009(9) 0.026(9) 0.018(8)
H12B 0.032(8) 0.053(10) 0.048(10) 0.008(8) 0.024(7) -0.015(7)
H12C 0.052(10) 0.040(10) 0.040(9) 0.004(8) 0.004(8) 0.005(7)
C13 0.0277(6) 0.0212(6) 0.0404(7) -0.0012(5) 0.0078(5) -0.0058(5)
H13 0.046(9) 0.040(10) 0.062(10) -0.004(8) 0.022(8) -0.031(8)
C14 0.0505(9) 0.0256(7) 0.0576(10) -0.0084(7) 0.0142(8) 0.0025(7)
H14A 0.102(16) 0.023(10) 0.137(19) -0.019(11) 0.016(13) 0.000(10)
H14B 0.044(11) 0.059(13) 0.114(17) 0.008(10) -0.026(11) 0.032(10)
H14C 0.069(12) 0.041(11) 0.080(13) -0.008(9) 0.032(10) -0.027(9)
C15 0.0278(7) 0.0336(8) 0.0618(10) -0.0048(6) -0.0010(7) -0.0157(7)
H15A 0.037(10) 0.072(14) 0.100(15) 0.002(9) 0.027(10) -0.026(11)
H15B 0.076(13) 0.044(11) 0.063(13) 0.019(9) -0.012(10) 0.002(9)
H15C 0.077(13) 0.054(12) 0.115(16) -0.019(10) -0.022(11) -0.053(11)
C16 0.0203(5) 0.0254(6) 0.0298(6) -0.0019(4) 0.0091(5) -0.0078(4)
H16 0.032(8) 0.037(9) 0.057(10) 0.014(7) 0.017(7) 0.003(7)
C17 0.0301(7) 0.0346(7) 0.0473(8) -0.0130(6) 0.0155(6) -0.0178(6)
H17A 0.027(9) 0.093(15) 0.113(16) 0.003(9) 0.023(10) -0.052(12)
H17B 0.103(16) 0.082(14) 0.044(11) -0.016(11) 0.031(10) 0.019(10)
H17C 0.073(13) 0.077(13) 0.039(10) -0.025(10) 0.027(9) -0.037(9)
C18 0.0420(8) 0.0430(8) 0.0256(6) -0.0039(7) 0.0037(6) -0.0082(6)
H18A 0.084(13) 0.068(12) 0.040(10) -0.020(10) 0.008(9) -0.027(9)
H18B 0.102(15) 0.066(13) 0.042(11) -0.044(12) -0.016(10) 0.005(9)
H18C 0.054(11) 0.071(12) 0.045(11) 0.031(10) -0.017(9) 0.002(8)
C19 0.0238(6) 0.0270(6) 0.0314(6) 0.0070(5) 0.0083(5) 0.0074(5)
H19 0.054(11) 0.059(11) 0.075(12) -0.010(9) 0.029(9) 0.028(9)
C20 0.0427(8) 0.0431(8) 0.0293(7) 0.0060(7) -0.0030(7) 0.0096(6)
H20A 0.081(14) 0.112(16) 0.029(10) 0.007(12) 0.005(9) 0.034(10)
H20B 0.098(15) 0.085(13) 0.042(11) 0.071(13) 0.002(10) 0.012(9)
H20C 0.092(16) 0.094(16) 0.068(14) -0.009(14) -0.009(12) 0.029(11)
C21 0.0478(9) 0.0426(9) 0.0525(10) 0.0251(8) 0.0199(8) 0.0157(8)
H21A 0.063(13) 0.077(15) 0.16(2) 0.039(12) 0.075(14) 0.062(13)
H21B 0.106(18) 0.079(15) 0.085(16) 0.029(13) 0.033(13) -0.025(12)
H21C 0.105(15) 0.040(10) 0.062(12) 0.038(10) 0.010(10) 0.030(9)
C22 0.0156(5) 0.0235(5) 0.0269(6) -0.0015(4) 0.0045(4) -0.0004(4)
H22 0.031(9) 0.057(10) 0.033(8) -0.001(8) 0.004(7) 0.026(8)
C23 0.0234(6) 0.0282(7) 0.0412(8) -0.0054(5) 0.0069(6) -0.0096(6)
H23A 0.073(13) 0.064(12) 0.052(11) -0.002(10) -0.004(9) 0.011(9)
H23B 0.048(11) 0.066(13) 0.157(19) 0.014(10) 0.034(12) -0.055(12)
H23C 0.046(10) 0.049(11) 0.094(14) -0.025(9) 0.004(9) 0.012(9)
C24 0.0189(6) 0.0339(8) 0.0470(8) -0.0025(5) 0.0119(6) -0.0100(6)
H24A 0.027(9) 0.044(10) 0.101(14) -0.019(8) 0.029(9) -0.010(9)
H24B 0.049(11) 0.090(15) 0.098(14) -0.011(10) 0.039(10) -0.058(12)
H24C 0.044(11) 0.071(13) 0.076(13) 0.008(9) 0.004(9) 0.007(11)

loop_
_atom_type_symbol
_atom_type_scat_dispersion_real
_atom_type_scat_dispersion_imag
_atom_type_scat_Cromer_Mann_a1
_atom_type_scat_Cromer_Mann_a2
_atom_type_scat_Cromer_Mann_a3
_atom_type_scat_Cromer_Mann_a4
_atom_type_scat_Cromer_Mann_b1
_atom_type_scat_Cromer_Mann_b2
_atom_type_scat_Cromer_Mann_b3
_atom_type_scat_Cromer_Mann_b4
_atom_type_scat_Cromer_Mann_c
_atom_type_scat_source
_atom_type_scat_dispersion_source
C 0.00330 0.00160 2.31000 1.02000 1.58860 0.86500 20.84390 10.20750 0.56870 51.65120 0.215599998832 'International Tables Volume C Table 6.1.1.4 (pp. 500-502)' custom
B 0.00130 0.00070 2.05450 1.33260 1.09790 0.70680 23.21850 1.02100 60.34980 0.14030 -0.193200007081 'International Tables Volume C Table 6.1.1.4 (pp. 500-502)' custom
Cl 0.14840 0.15850 11.46040 7.19640 6.25560 1.64550 0.01040 1.16620 18.51940 47.77840 -9.55739974976 'International Tables Volume C Table 6.1.1.4 (pp. 500-502)' custom
H 0.00000 0.00000 0.49300 0.32291 0.14019 0.04081 10.51090 26.12570 3.14236 57.79970 0.0030380000826 'International Tables Volume C Table 6.1.1.4 (pp. 500-502)' custom
O 0.01060 0.00600 3.04850 2.28680 1.54630 0.86700 13.27710 5.70110 0.32390 32.90890 0.250800013542 'International Tables Volume C Table 6.1.1.4 (pp. 500-502)' custom
P 0.10230 0.09420 6.43450 4.17910 1.78000 1.49080 1.90670 27.15700 0.52600 68.16450 1.11489999294 'International Tables Volume C Table 6.1.1.4 (pp. 500-502)' custom
Rh -1.11780 0.91870 19.29570 14.35010 4.73425 1.28918 0.75154 8.21758 25.87490 98.60620 5.32800006866 'International Tables Volume C Table 6.1.1.4 (pp. 500-502)' custom

loop_
_geom_angle_atom_site_label_1
_geom_angle_atom_site_label_2
_geom_angle_atom_site_label_3
_geom_angle
_geom_angle_site_symmetry_1
_geom_angle_site_symmetry_3
_geom_angle_publ_flag
Cl Rh H 151.9(5) . . ?
B Rh H 70.1(5) . . ?
B Rh Cl 137.89(3) . . ?
P1 Rh H 88.1(5) . . ?
P1 Rh Cl 87.641(9) . . ?
P1 Rh B 93.38(3) . . ?
P2 Rh H 88.2(5) . . ?
P2 Rh Cl 92.550(9) . . ?
P2 Rh B 91.41(3) . . ?
P2 Rh P1 172.641(9) . . ?
O1 B Rh 120.13(7) . . ?
O2 B Rh 132.05(8) . . ?
O2 B O1 107.81(9) . . ?
C7 P1 Rh 119.74(4) . . ?
C10 P1 Rh 114.25(4) . . ?
C10 P1 C7 105.65(5) . . ?
C13 P1 Rh 110.82(4) . . ?
C13 P1 C7 100.02(5) . . ?
C13 P1 C10 104.49(5) . . ?
C16 P2 Rh 117.47(4) . . ?
C19 P2 Rh 114.56(4) . . ?
C19 P2 C16 102.65(5) . . ?
C22 P2 Rh 107.97(4) . . ?
C22 P2 C16 103.15(5) . . ?
C22 P2 C19 110.38(5) . . ?
C1 O1 B 106.89(8) . . ?
C2 O2 B 106.82(8) . . ?
C2 C1 O1 109.27(8) . . ?
C6 C1 O1 128.54(9) . . ?
C6 C1 C2 122.16(10) . . ?
C1 C2 O2 109.18(8) . . ?
C3 C2 O2 128.86(10) . . ?
C3 C2 C1 121.94(10) . . ?
H3 C3 C2 121.8(8) . . ?
C4 C3 C2 116.39(11) . . ?
C4 C3 H3 121.8(8) . . ?
H4 C4 C3 117.6(9) . . ?
C5 C4 C3 121.60(11) . . ?
C5 C4 H4 120.8(9) . . ?
H5 C5 C4 118.4(7) . . ?
C6 C5 C4 121.38(11) . . ?
C6 C5 H5 120.2(7) . . ?
C5 C6 C1 116.54(11) . . ?
H6 C6 C1 122.3(8) . . ?
H6 C6 C5 121.2(8) . . ?
H7 C7 P1 103.8(7) . . ?
C8 C7 P1 114.28(8) . . ?
C8 C7 H7 108.9(7) . . ?
C9 C7 P1 111.76(8) . . ?
C9 C7 H7 107.7(7) . . ?
C9 C7 C8 109.98(10) . . ?
H8A C8 C7 112.3(9) . . ?
H8B C8 C7 112.0(7) . . ?
H8B C8 H8A 108.1(12) . . ?
H8C C8 C7 109.2(8) . . ?
H8C C8 H8A 105.7(12) . . ?
H8C C8 H8B 109.5(10) . . ?
H9A C9 C7 110.5(8) . . ?
H9B C9 C7 113.6(8) . . ?
H9B C9 H9A 105.6(11) . . ?
H9C C9 C7 111.9(8) . . ?
H9C C9 H9A 108.3(12) . . ?
H9C C9 H9B 106.6(12) . . ?
H10 C10 P1 101.6(6) . . ?
C11 C10 P1 114.44(9) . . ?
C11 C10 H10 109.7(7) . . ?
C12 C10 P1 112.56(8) . . ?
C12 C10 H10 105.7(7) . . ?
C12 C10 C11 111.91(10) . . ?
H11A C11 C10 109.0(8) . . ?
H11B C11 C10 112.0(8) . . ?
H11B C11 H11A 108.0(12) . . ?
H11C C11 C10 111.0(7) . . ?
H11C C11 H11A 108.3(12) . . ?
H11C C11 H11B 108.4(13) . . ?
H12A C12 C10 111.4(8) . . ?
H12B C12 C10 110.3(7) . . ?
H12B C12 H12A 106.2(11) . . ?
H12C C12 C10 111.6(7) . . ?
H12C C12 H12A 108.3(11) . . ?
H12C C12 H12B 108.9(10) . . ?
H13 C13 P1 107.2(7) . . ?
C14 C13 P1 115.51(10) . . ?
C14 C13 H13 106.5(8) . . ?
C15 C13 P1 110.60(9) . . ?
C15 C13 H13 107.8(7) . . ?
C15 C13 C14 108.83(12) . . ?
H14A C14 C13 107.9(10) . . ?
H14B C14 C13 115.0(9) . . ?
H14B C14 H14A 108.5(13) . . ?
H14C C14 C13 110.7(9) . . ?
H14C C14 H14A 108.8(13) . . ?
H14C C14 H14B 105.7(13) . . ?
H15A C15 C13 111.3(9) . . ?
H15B C15 C13 113.7(9) . . ?
H15B C15 H15A 106.8(13) . . ?
H15C C15 C13 110.1(9) . . ?
H15C C15 H15A 104.6(13) . . ?
H15C C15 H15B 109.9(13) . . ?
H16 C16 P2 107.5(7) . . ?
C17 C16 P2 110.46(8) . . ?
C17 C16 H16 107.4(7) . . ?
C18 C16 P2 113.06(9) . . ?
C18 C16 H16 107.8(7) . . ?
C18 C16 C17 110.44(11) . . ?
H17A C17 C16 111.5(9) . . ?
H17B C17 C16 114.5(10) . . ?
H17B C17 H17A 107.4(13) . . ?
H17C C17 C16 111.3(8) . . ?
H17C C17 H17A 102.4(11) . . ?
H17C C17 H17B 108.9(13) . . ?
H18A C18 C16 109.1(9) . . ?
H18B C18 C16 112.4(8) . . ?
H18B C18 H18A 109.3(12) . . ?
H18C C18 C16 110.1(9) . . ?
H18C C18 H18A 107.1(12) . . ?
H18C C18 H18B 108.7(14) . . ?
H19 C19 P2 101.0(8) . . ?
C20 C19 P2 112.36(9) . . ?
C20 C19 H19 108.4(9) . . ?
C21 C19 P2 117.16(9) . . ?
C21 C19 H19 106.9(9) . . ?
C21 C19 C20 110.14(12) . . ?
H20A C20 C19 111.3(9) . . ?
H20B C20 C19 111.9(8) . . ?
H20B C20 H20A 108.3(12) . . ?
H20C C20 C19 107.5(10) . . ?
H20C C20 H20A 105.7(12) . . ?
H20C C20 H20B 112.0(15) . . ?
H21A C21 C19 111.5(10) . . ?
H21B C21 C19 111.5(10) . . ?
H21B C21 H21A 107.0(15) . . ?
H21C C21 C19 110.2(9) . . ?
H21C C21 H21A 106.4(13) . . ?
H21C C21 H21B 110.1(15) . . ?
H22 C22 P2 101.0(7) . . ?
C23 C22 P2 113.37(8) . . ?
C23 C22 H22 106.1(8) . . ?
C24 C22 P2 116.50(8) . . ?
C24 C22 H22 108.3(7) . . ?
C24 C22 C23 110.53(10) . . ?
H23A C23 C22 112.5(9) . . ?
H23B C23 C22 110.4(9) . . ?
H23B C23 H23A 109.8(14) . . ?
H23C C23 C22 110.5(9) . . ?
H23C C23 H23A 105.1(11) . . ?
H23C C23 H23B 108.3(13) . . ?
H24A C24 C22 109.2(8) . . ?
H24B C24 C22 112.1(8) . . ?
H24B C24 H24A 107.9(12) . . ?
H24C C24 C22 111.6(9) . . ?
H24C C24 H24A 107.2(11) . . ?
H24C C24 H24B 108.8(14) . . ?

loop_
_geom_bond_atom_site_label_1
_geom_bond_atom_site_label_2
_geom_bond_distance
_geom_bond_site_symmetry_2
_geom_bond_publ_flag
Rh H 1.433(13) . ?
Rh Cl 2.4213(6) . ?
Rh B 1.9656(12) . ?
Rh P1 2.3397(5) . ?
Rh P2 2.3377(5) . ?
B O1 1.4223(14) . ?
B O2 1.4170(13) . ?
P1 C7 1.8652(12) . ?
P1 C10 1.8527(14) . ?
P1 C13 1.8776(12) . ?
P2 C16 1.8512(12) . ?
P2 C19 1.8601(12) . ?
P2 C22 1.8538(11) . ?
O1 C1 1.3729(12) . ?
O2 C2 1.3789(12) . ?
C1 C2 1.3881(15) . ?
C1 C6 1.3827(15) . ?
C2 C3 1.3817(15) . ?
C3 H3 1.095(14) . ?
C3 C4 1.4034(17) . ?
C4 H4 1.067(14) . ?
C4 C5 1.3920(18) . ?
C5 H5 1.068(13) . ?
C5 C6 1.3980(16) . ?
C6 H6 1.089(13) . ?
C7 H7 1.108(13) . ?
C7 C8 1.5317(16) . ?
C7 C9 1.5278(18) . ?
C8 H8A 1.054(15) . ?
C8 H8B 1.128(14) . ?
C8 H8C 1.089(13) . ?
C9 H9A 1.096(13) . ?
C9 H9B 1.069(15) . ?
C9 H9C 1.060(15) . ?
C10 H10 1.108(12) . ?
C10 C11 1.5355(16) . ?
C10 C12 1.5330(16) . ?
C11 H11A 1.089(14) . ?
C11 H11B 1.079(16) . ?
C11 H11C 1.094(14) . ?
C12 H12A 1.064(15) . ?
C12 H12B 1.072(13) . ?
C12 H12C 1.081(14) . ?
C13 H13 1.093(13) . ?
C13 C14 1.5313(19) . ?
C13 C15 1.5314(19) . ?
C14 H14A 1.065(16) . ?
C14 H14B 1.081(16) . ?
C14 H14C 1.095(16) . ?
C15 H15A 1.085(16) . ?
C15 H15B 1.088(16) . ?
C15 H15C 1.085(15) . ?
C16 H16 1.089(13) . ?
C16 C17 1.5259(16) . ?
C16 C18 1.5316(18) . ?
C17 H17A 1.082(15) . ?
C17 H17B 1.056(15) . ?
C17 H17C 1.112(13) . ?
C18 H18A 1.081(14) . ?
C18 H18B 1.072(17) . ?
C18 H18C 1.074(15) . ?
C19 H19 1.050(15) . ?
C19 C20 1.5304(19) . ?
C19 C21 1.5259(18) . ?
C20 H20A 1.085(14) . ?
C20 H20B 1.113(16) . ?
C20 H20C 1.07(2) . ?
C21 H21A 1.071(19) . ?
C21 H21B 1.048(19) . ?
C21 H21C 1.092(14) . ?
C22 H22 1.103(12) . ?
C22 C23 1.5286(16) . ?
C22 C24 1.5294(16) . ?
C23 H23A 1.074(15) . ?
C23 H23B 1.048(16) . ?
C23 H23C 1.072(15) . ?
C24 H24A 1.117(14) . ?
C24 H24B 1.062(15) . ?
C24 H24C 1.072(16) . ?
